data_2240936
loop_
_publ_author_name
'Yeo, Chien Ing'
'Tan, Yee Seng'
'Tiekink, Edward R. T.'

_publ_section_title
;
 Crystal structure of
 bis[\m-bis(diphenylphosphanyl)methane-\k^2^<i>P</i>:<i>P</i>']digold(I)
 dichloride acetone monosolvate monohydrate
;
_journal_coeditor_code WM5185
_journal_issue 8
_journal_name_full 'Acta Crystallographica Section E'
_journal_page_first 937
_journal_page_last 940
_journal_paper_doi 10.1107/S2056989015013341
_journal_volume 71
_journal_year 2015
_chemical_formula_iupac '[Au2 (C25 H22 P2)2] Cl2, C3 H6 O, H2 O'
_chemical_formula_moiety 'C50 H44 Au2 P4 2+, 2(Cl -), C3 H6 O, H2 O'
_chemical_formula_sum 'C53 H52 Au2 Cl2 O2 P4'
_chemical_formula_weight 1309.66
_chemical_name_systematic
;
Bis[\m-bis(diphenylphosphanyl)methane-\k^2^<i>P</i>:<i>P</i>']digold(I)
dichloride acetone monosolvate monohydrate
;
_space_group_crystal_system triclinic
_space_group_IT_number 2
_space_group_name_Hall '-P 1'
_space_group_name_H-M_alt 'P -1'
_symmetry_space_group_name_Hall '-P 1'
_symmetry_space_group_name_H-M 'P -1'
_atom_sites_solution_hydrogens mixed
_audit_creation_method SHELXL-2014/7
_cell_angle_alpha 94.056(2)
_cell_angle_beta 92.059(2)
_cell_angle_gamma 97.882(2)
_cell_formula_units_Z 2
_cell_length_a 11.7708(3)
_cell_length_b 13.3657(3)
_cell_length_c 16.1209(4)
_cell_measurement_reflns_used 22677
_cell_measurement_temperature 100(2)
_cell_measurement_theta_max 30.2160
_cell_measurement_theta_min 3.0170
_cell_volume 2503.29(11)
_computing_cell_refinement
;
CrysAlis PRO (Agilent, 2013)
;
_computing_data_collection
;
CrysAlis PRO (Agilent, 2013)
;
_computing_data_reduction
;
CrysAlis PRO (Agilent, 2013)
;
_computing_molecular_graphics
;
ORTEP-3 for Windows (Farrugia, 2012), <i>QMol</i> (Gans & Shalloway,
2001) and
DIAMOND (Brandenburg, 2006)
;
_computing_publication_material
;
publCIF (Westrip, 2010)
;
_computing_structure_refinement
;
SHELXL2014 (Sheldrick, 2015)
;
_computing_structure_solution
;
SHELXS97 (Sheldrick, 2008)
;
_diffrn_ambient_temperature 100(2)
_diffrn_detector_area_resol_mean 10.4041
_diffrn_measured_fraction_theta_full 0.999
_diffrn_measured_fraction_theta_max 0.999
_diffrn_measurement_device_type 'Agilent SuperNova Dual diffractometer with an Atlas detector'
_diffrn_measurement_method '\w scan'
_diffrn_radiation_monochromator Mirror
_diffrn_radiation_source 'Agilent SuperNova (Mo) X-ray Source'
_diffrn_radiation_type MoK\a
_diffrn_radiation_wavelength 0.71073
_diffrn_reflns_av_R_equivalents 0.0690
_diffrn_reflns_limit_h_max 15
_diffrn_reflns_limit_h_min -15
_diffrn_reflns_limit_k_max 17
_diffrn_reflns_limit_k_min -17
_diffrn_reflns_limit_l_max 20
_diffrn_reflns_limit_l_min -20
_diffrn_reflns_number 56582
_diffrn_reflns_theta_full 27.499
_diffrn_reflns_theta_max 27.499
_diffrn_reflns_theta_min 2.866
_diffrn_standards_decay_% 0
_diffrn_standards_interval_count 0
_diffrn_standards_interval_time 0
_diffrn_standards_number 0
_exptl_absorpt_coefficient_mu 6.128
_exptl_absorpt_correction_T_max 1.00000
_exptl_absorpt_correction_T_min 0.54388
_exptl_absorpt_correction_type multi-scan
_exptl_absorpt_process_details
;
(<i>CrysAlis PRO</i>; Agilent, 2013)
;
_exptl_crystal_colour colourless
_exptl_crystal_density_diffrn 1.737
_exptl_crystal_description prism
_exptl_crystal_F_000 1276
_exptl_crystal_size_max 0.22
_exptl_crystal_size_mid 0.12
_exptl_crystal_size_min 0.07
_refine_diff_density_max 3.501
_refine_diff_density_min -1.815
_refine_ls_extinction_method none
_refine_ls_goodness_of_fit_ref 1.098
_refine_ls_hydrogen_treatment mixed
_refine_ls_matrix_type full
_refine_ls_number_parameters 576
_refine_ls_number_reflns 11486
_refine_ls_number_restraints 9
_refine_ls_restrained_S_all 1.100
_refine_ls_R_factor_all 0.0462
_refine_ls_R_factor_gt 0.0370
_refine_ls_shift/su_max 0.003
_refine_ls_shift/su_mean 0.000
_refine_ls_structure_factor_coef Fsqd
_refine_ls_weighting_details 'w=1/[\s^2^(Fo^2^)+(0.0555P)^2^+0.3597P] where P=(Fo^2^+2Fc^2^)/3'
_refine_ls_weighting_scheme calc
_refine_ls_wR_factor_gt 0.0956
_refine_ls_wR_factor_ref 0.1038
_reflns_number_gt 9744
_reflns_number_total 11486
_reflns_threshold_expression 'I > 2\s(I)'
_cod_data_source_file wm5185sup1.cf
_cod_data_source_block I
_cod_database_code 2240936
_shelx_space_group_comment
;
The symmetry employed for this shelxl refinement is uniquely defined
by the following loop, which should always be used as a source of
symmetry information in preference to the above space-group names.
They are only intended as comments.
;
_shelx_estimated_absorpt_t_min 0.346
_shelx_estimated_absorpt_t_max 0.674

loop_
_space_group_symop_operation_xyz
'x, y, z'
'-x, -y, -z'

loop_
_atom_site_type_symbol
_atom_site_label
_atom_site_fract_x
_atom_site_fract_y
_atom_site_fract_z
_atom_site_U_iso_or_equiv
_atom_site_adp_type
_atom_site_calc_flag
_atom_site_occupancy
Au Au1 0.28677(2) 0.04681(2) 0.68901(2) 0.01293(6) Uani d 1
Au Au2 0.06008(2) 0.03012(2) 0.76651(2) 0.01298(6) Uani d 1
Cl Cl1 0.09244(11) 0.12210(10) 0.60460(7) 0.0240(3) Uani d 1
Cl Cl2 0.66940(11) 0.51164(9) 0.08410(8) 0.0240(3) Uani d 1
P P1 0.24235(10) -0.11146(9) 0.61967(7) 0.0113(2) Uani d 1
P P2 0.01377(10) -0.13401(9) 0.70857(7) 0.0122(2) Uani d 1
P P3 0.35008(10) 0.19848(9) 0.76508(7) 0.0120(2) Uani d 1
P P4 0.11500(10) 0.18167(9) 0.84524(7) 0.0117(2) Uani d 1
O O1 -0.0662(4) 0.3808(3) 0.4856(3) 0.0386(10) Uani d 1
O O1W 0.3973(4) 0.4688(3) 0.1077(3) 0.0345(9) Uani d 1
H H1W 0.4694(10) 0.477(5) 0.109(4) 0.052 Uiso d 1
H H2W 0.375(5) 0.469(5) 0.0576(14) 0.052 Uiso d 1
C C1 0.0875(4) -0.1522(4) 0.6120(3) 0.0146(9) Uani d 1
H H1A 0.0531 -0.1149 0.5689 0.017 Uiso d 1
H H1B 0.0736 -0.2251 0.5930 0.017 Uiso d 1
C C2 0.2293(4) 0.2626(4) 0.7984(3) 0.0147(10) Uani d 1
H H2A 0.1961 0.2910 0.7494 0.018 Uiso d 1
H H2B 0.2590 0.3200 0.8391 0.018 Uiso d 1
C C11 0.3081(4) -0.2114(3) 0.6638(3) 0.0140(9) Uani d 1
C C12 0.3073(4) -0.3048(4) 0.6191(3) 0.0188(10) Uani d 1
H H12 0.2748 -0.3154 0.5639 0.023 Uiso calc 1
C C13 0.3539(4) -0.3820(4) 0.6548(3) 0.0224(11) Uani d 1
H H13 0.3527 -0.4455 0.6242 0.027 Uiso calc 1
C C14 0.4020(5) -0.3671(4) 0.7348(3) 0.0254(12) Uani d 1
H H14 0.4326 -0.4208 0.7593 0.031 Uiso calc 1
C C15 0.4058(5) -0.2736(4) 0.7799(3) 0.0268(12) Uani d 1
H H15 0.4404 -0.2628 0.8346 0.032 Uiso calc 1
C C16 0.3588(4) -0.1968(4) 0.7442(3) 0.0199(10) Uani d 1
H H16 0.3610 -0.1331 0.7747 0.024 Uiso calc 1
C C21 0.2820(4) -0.1187(3) 0.5120(3) 0.0133(9) Uani d 1
C C22 0.2038(5) -0.1342(4) 0.4457(3) 0.0224(11) Uani d 1
H H22 0.1239 -0.1416 0.4549 0.027 Uiso calc 1
C C23 0.2417(5) -0.1391(4) 0.3650(3) 0.0294(13) Uani d 1
H H23 0.1871 -0.1499 0.3192 0.035 Uiso calc 1
C C24 0.3569(5) -0.1286(4) 0.3505(3) 0.0287(12) Uani d 1
H H24 0.3819 -0.1322 0.2951 0.034 Uiso calc 1
C C25 0.4365(5) -0.1126(4) 0.4174(3) 0.0225(11) Uani d 1
H H25 0.5163 -0.1049 0.4077 0.027 Uiso calc 1
C C26 0.4001(4) -0.1079(4) 0.4978(3) 0.0197(10) Uani d 1
H H26 0.4547 -0.0975 0.5435 0.024 Uiso calc 1
C C31 -0.1349(4) -0.1735(4) 0.6745(3) 0.0154(10) Uani d 1
C C32 -0.1851(5) -0.1157(4) 0.6191(3) 0.0284(12) Uani d 1
H H32 -0.1403 -0.0595 0.5977 0.034 Uiso d 1
C C33 -0.2992(5) -0.1402(4) 0.5945(3) 0.0304(13) Uani d 1
H H33 -0.3328 -0.1008 0.5561 0.036 Uiso calc 1
C C34 -0.3661(5) -0.2226(4) 0.6255(3) 0.0295(12) Uani d 1
H H34 -0.4453 -0.2386 0.6095 0.035 Uiso calc 1
C C35 -0.3150(5) -0.2803(4) 0.6798(3) 0.0272(12) Uani d 1
H H35 -0.3598 -0.3370 0.7004 0.033 Uiso calc 1
C C36 -0.1999(4) -0.2572(4) 0.7047(3) 0.0198(10) Uani d 1
H H36 -0.1658 -0.2978 0.7419 0.024 Uiso calc 1
C C41 0.0521(4) -0.2259(4) 0.7777(3) 0.0158(10) Uani d 1
C C42 0.0559(4) -0.2008(4) 0.8632(3) 0.0176(10) Uani d 1
H H42 0.0342 -0.1381 0.8836 0.021 Uiso calc 1
C C43 0.0906(5) -0.2656(4) 0.9184(3) 0.0233(11) Uani d 1
H H43 0.0905 -0.2483 0.9766 0.028 Uiso calc 1
C C44 0.1259(4) -0.3563(4) 0.8895(3) 0.0217(11) Uani d 1
H H44 0.1538 -0.3994 0.9275 0.026 Uiso calc 1
C C45 0.1200(4) -0.3833(4) 0.8043(3) 0.0222(11) Uani d 1
H H45 0.1421 -0.4460 0.7842 0.027 Uiso calc 1
C C46 0.0824(4) -0.3200(4) 0.7489(3) 0.0191(10) Uani d 1
H H46 0.0770 -0.3398 0.6910 0.023 Uiso calc 1
C C51 0.4417(4) 0.1860(4) 0.8555(3) 0.0165(10) Uani d 1
C C52 0.4751(4) 0.2664(4) 0.9156(3) 0.0168(10) Uani d 1
H H52 0.4455 0.3285 0.9113 0.020 Uiso d 1
C C53 0.5503(4) 0.2553(4) 0.9814(3) 0.0191(10) Uani d 1
H H53 0.5742 0.3106 1.0212 0.023 Uiso calc 1
C C54 0.5908(4) 0.1638(4) 0.9891(3) 0.0209(11) Uani d 1
H H54 0.6416 0.1561 1.0346 0.025 Uiso calc 1
C C55 0.5569(5) 0.0832(4) 0.9300(3) 0.0220(11) Uani d 1
H H55 0.5842 0.0202 0.9356 0.026 Uiso calc 1
C C56 0.4834(4) 0.0942(4) 0.8632(3) 0.0188(10) Uani d 1
H H56 0.4615 0.0392 0.8226 0.023 Uiso calc 1
C C61 0.4295(4) 0.2909(3) 0.7029(3) 0.0166(10) Uani d 1
C C62 0.5306(4) 0.3522(4) 0.7314(3) 0.0203(11) Uani d 1
H H62 0.5591 0.3493 0.7869 0.024 Uiso calc 1
C C63 0.5894(5) 0.4169(4) 0.6803(3) 0.0252(11) Uani d 1
H H63 0.6582 0.4584 0.7004 0.030 Uiso calc 1
C C64 0.5480(5) 0.4215(4) 0.5988(3) 0.0274(12) Uani d 1
H H64 0.5890 0.4657 0.5631 0.033 Uiso calc 1
C C65 0.4484(5) 0.3624(4) 0.5702(3) 0.0269(12) Uani d 1
H H65 0.4200 0.3664 0.5148 0.032 Uiso calc 1
C C66 0.3879(5) 0.2959(4) 0.6218(3) 0.0220(11) Uani d 1
H H66 0.3190 0.2547 0.6016 0.026 Uiso calc 1
C C71 0.0015(4) 0.2598(3) 0.8562(3) 0.0130(9) Uani d 1
C C72 0.0215(4) 0.3630(4) 0.8813(3) 0.0197(10) Uani d 1
H H72 0.0979 0.3965 0.8909 0.024 Uiso calc 1
C C73 -0.0707(5) 0.4167(4) 0.8922(3) 0.0235(11) Uani d 1
H H73 -0.0567 0.4867 0.9102 0.028 Uiso calc 1
C C74 -0.1822(4) 0.3699(4) 0.8772(3) 0.0235(11) Uani d 1
H H74 -0.2445 0.4075 0.8846 0.028 Uiso calc 1
C C75 -0.2031(4) 0.2672(4) 0.8514(3) 0.0225(11) Uani d 1
H H75 -0.2797 0.2348 0.8407 0.027 Uiso calc 1
C C76 -0.1127(4) 0.2124(4) 0.8411(3) 0.0162(10) Uani d 1
H H76 -0.1276 0.1422 0.8237 0.019 Uiso calc 1
C C81 0.1678(4) 0.1642(4) 0.9500(3) 0.0147(9) Uani d 1
C C82 0.2221(4) 0.2446(4) 1.0032(3) 0.0202(11) Uani d 1
H H82 0.2317 0.3112 0.9850 0.024 Uiso calc 1
C C83 0.2624(5) 0.2283(4) 1.0825(3) 0.0235(11) Uani d 1
H H83 0.3009 0.2831 1.1181 0.028 Uiso calc 1
C C84 0.2458(5) 0.1309(4) 1.1091(3) 0.0238(11) Uani d 1
H H84 0.2724 0.1191 1.1635 0.029 Uiso calc 1
C C85 0.1914(5) 0.0519(4) 1.0576(3) 0.0281(12) Uani d 1
H H85 0.1807 -0.0143 1.0765 0.034 Uiso calc 1
C C86 0.1515(5) 0.0671(4) 0.9777(3) 0.0225(11) Uani d 1
H H86 0.1136 0.0117 0.9424 0.027 Uiso calc 1
C C91 0.0033(6) 0.3868(4) 0.5431(4) 0.0430(17) Uani d 1
C C92 -0.0315(11) 0.3930(7) 0.6302(5) 0.098(4) Uani d 1
H H92A -0.1130 0.4009 0.6313 0.117 Uiso calc 1
H H92B 0.0145 0.4514 0.6611 0.117 Uiso calc 1
H H92C -0.0190 0.3309 0.6559 0.117 Uiso calc 1
C C93 0.1267(7) 0.3843(6) 0.5275(7) 0.086(3) Uani d 1
H H93A 0.1430 0.4069 0.4721 0.130 Uiso calc 1
H H93B 0.1443 0.3151 0.5305 0.130 Uiso calc 1
H H93C 0.1742 0.4295 0.5696 0.130 Uiso calc 1

loop_
_atom_site_aniso_label
_atom_site_aniso_U_11
_atom_site_aniso_U_22
_atom_site_aniso_U_33
_atom_site_aniso_U_12
_atom_site_aniso_U_13
_atom_site_aniso_U_23
Au1 0.01005(10) 0.01270(11) 0.01551(10) 0.00047(7) 0.00282(7) -0.00157(7)
Au2 0.01054(10) 0.01158(11) 0.01655(11) 0.00107(7) 0.00271(7) -0.00093(7)
Cl1 0.0188(6) 0.0282(7) 0.0257(6) 0.0037(5) -0.0032(5) 0.0079(5)
Cl2 0.0206(7) 0.0165(6) 0.0345(7) 0.0041(5) -0.0052(5) -0.0009(5)
P1 0.0081(6) 0.0128(6) 0.0130(6) 0.0020(5) 0.0017(4) -0.0010(4)
P2 0.0093(6) 0.0118(6) 0.0152(6) 0.0010(5) 0.0028(4) -0.0005(4)
P3 0.0087(6) 0.0117(6) 0.0153(6) 0.0009(5) 0.0023(4) 0.0000(5)
P4 0.0103(6) 0.0111(6) 0.0138(6) 0.0010(5) 0.0026(4) 0.0005(4)
O1 0.040(3) 0.028(2) 0.045(3) 0.0041(19) -0.017(2) -0.0045(19)
O1W 0.025(2) 0.038(2) 0.036(2) -0.004(2) -0.0014(18) -0.0037(19)
C1 0.013(2) 0.016(2) 0.015(2) 0.0026(19) -0.0002(17) 0.0010(18)
C2 0.010(2) 0.014(2) 0.021(2) 0.0006(18) 0.0032(17) 0.0026(19)
C11 0.010(2) 0.013(2) 0.019(2) 0.0016(18) 0.0039(17) 0.0012(18)
C12 0.013(2) 0.022(3) 0.021(2) 0.004(2) 0.0017(18) -0.003(2)
C13 0.019(3) 0.017(3) 0.032(3) 0.004(2) 0.010(2) 0.001(2)
C14 0.018(3) 0.028(3) 0.033(3) 0.007(2) 0.007(2) 0.014(2)
C15 0.024(3) 0.039(3) 0.020(3) 0.006(2) 0.001(2) 0.008(2)
C16 0.016(3) 0.027(3) 0.017(2) 0.003(2) 0.0044(18) 0.005(2)
C21 0.012(2) 0.014(2) 0.014(2) 0.0021(18) 0.0048(17) -0.0011(17)
C22 0.023(3) 0.027(3) 0.018(2) 0.006(2) 0.007(2) 0.003(2)
C23 0.032(3) 0.039(3) 0.016(3) 0.005(3) 0.000(2) -0.004(2)
C24 0.034(3) 0.033(3) 0.019(3) 0.003(3) 0.012(2) 0.002(2)
C25 0.018(3) 0.022(3) 0.028(3) 0.002(2) 0.011(2) 0.002(2)
C26 0.019(3) 0.023(3) 0.018(2) 0.005(2) 0.0015(19) 0.001(2)
C31 0.010(2) 0.017(2) 0.019(2) 0.0027(19) 0.0011(17) -0.0055(19)
C32 0.018(3) 0.030(3) 0.039(3) 0.005(2) 0.006(2) 0.011(2)
C33 0.014(3) 0.041(3) 0.038(3) 0.009(2) -0.002(2) 0.011(3)
C34 0.012(3) 0.036(3) 0.039(3) 0.002(2) 0.000(2) -0.006(3)
C35 0.017(3) 0.021(3) 0.041(3) -0.002(2) 0.002(2) -0.001(2)
C36 0.013(3) 0.020(3) 0.027(3) 0.000(2) 0.0036(19) 0.001(2)
C41 0.009(2) 0.017(2) 0.020(2) 0.0005(19) -0.0001(17) 0.0020(19)
C42 0.016(3) 0.015(2) 0.021(2) 0.0012(19) 0.0016(18) -0.0006(19)
C43 0.024(3) 0.022(3) 0.024(3) 0.004(2) 0.004(2) 0.004(2)
C44 0.015(3) 0.024(3) 0.028(3) 0.003(2) 0.003(2) 0.010(2)
C45 0.018(3) 0.018(3) 0.032(3) 0.004(2) 0.007(2) 0.003(2)
C46 0.017(3) 0.019(3) 0.022(2) 0.001(2) 0.0033(19) 0.002(2)
C51 0.014(2) 0.017(2) 0.018(2) -0.0003(19) 0.0034(18) 0.0011(19)
C52 0.017(3) 0.014(2) 0.020(2) 0.0024(19) 0.0056(18) 0.0049(19)
C53 0.022(3) 0.019(3) 0.016(2) 0.001(2) 0.0003(19) 0.0002(19)
C54 0.019(3) 0.030(3) 0.015(2) 0.006(2) -0.0024(18) 0.007(2)
C55 0.019(3) 0.020(3) 0.028(3) 0.006(2) 0.000(2) 0.008(2)
C56 0.016(3) 0.015(2) 0.026(3) 0.0032(19) 0.0032(19) 0.000(2)
C61 0.016(3) 0.014(2) 0.020(2) 0.0015(19) 0.0030(18) -0.0011(18)
C62 0.018(3) 0.020(3) 0.022(3) -0.001(2) 0.0010(19) 0.002(2)
C63 0.019(3) 0.019(3) 0.036(3) -0.003(2) 0.004(2) 0.001(2)
C64 0.033(3) 0.023(3) 0.028(3) 0.002(2) 0.013(2) 0.009(2)
C65 0.039(3) 0.023(3) 0.020(3) 0.006(2) 0.004(2) 0.004(2)
C66 0.020(3) 0.019(3) 0.026(3) 0.002(2) 0.000(2) -0.001(2)
C71 0.013(2) 0.017(2) 0.010(2) 0.0044(19) 0.0055(16) 0.0037(17)
C72 0.013(2) 0.019(3) 0.027(3) 0.002(2) 0.0030(19) -0.002(2)
C73 0.021(3) 0.018(3) 0.032(3) 0.004(2) 0.005(2) -0.001(2)
C74 0.014(3) 0.027(3) 0.032(3) 0.009(2) 0.007(2) 0.002(2)
C75 0.012(3) 0.031(3) 0.024(3) 0.000(2) 0.0022(19) -0.001(2)
C76 0.016(3) 0.017(2) 0.015(2) 0.0004(19) 0.0009(18) 0.0052(18)
C81 0.012(2) 0.018(2) 0.014(2) 0.0036(19) 0.0048(17) -0.0008(18)
C82 0.021(3) 0.019(3) 0.021(3) 0.002(2) 0.0070(19) 0.001(2)
C83 0.020(3) 0.029(3) 0.020(3) 0.001(2) 0.002(2) -0.001(2)
C84 0.022(3) 0.033(3) 0.018(3) 0.009(2) 0.001(2) 0.004(2)
C85 0.032(3) 0.026(3) 0.027(3) 0.006(2) 0.000(2) 0.006(2)
C86 0.025(3) 0.022(3) 0.020(2) 0.003(2) -0.002(2) 0.001(2)
C91 0.059(5) 0.014(3) 0.053(4) 0.002(3) -0.027(3) -0.003(3)
C92 0.179(13) 0.052(5) 0.050(5) -0.014(7) -0.022(6) -0.007(4)
C93 0.046(5) 0.039(4) 0.174(9) 0.002(4) -0.038(6) 0.031(5)

loop_
_atom_type_symbol
_atom_type_description
_atom_type_scat_dispersion_real
_atom_type_scat_dispersion_imag
_atom_type_scat_source
C C 0.0033 0.0016 'International Tables Vol C Tables 4.2.6.8 and 6.1.1.4'
H H 0.0000 0.0000 'International Tables Vol C Tables 4.2.6.8 and 6.1.1.4'
Au Au -2.0133 8.8022 'International Tables Vol C Tables 4.2.6.8 and 6.1.1.4'
Cl Cl 0.1484 0.1585 'International Tables Vol C Tables 4.2.6.8 and 6.1.1.4'
O O 0.0106 0.0060 'International Tables Vol C Tables 4.2.6.8 and 6.1.1.4'
P P 0.1023 0.0942 'International Tables Vol C Tables 4.2.6.8 and 6.1.1.4'

loop_
_geom_angle_atom_site_label_1
_geom_angle_atom_site_label_2
_geom_angle_atom_site_label_3
_geom_angle
P1 Au1 P3 173.24(4)
P1 Au1 Au2 91.96(3)
P3 Au1 Au2 91.83(3)
P2 Au2 P4 170.04(4)
P2 Au2 Au1 90.59(3)
P4 Au2 Au1 90.86(3)
C11 P1 C21 103.6(2)
C11 P1 C1 107.3(2)
C21 P1 C1 103.1(2)
C11 P1 Au1 115.57(15)
C21 P1 Au1 114.70(15)
C1 P1 Au1 111.43(16)
C41 P2 C31 106.7(2)
C41 P2 C1 107.8(2)
C31 P2 C1 101.9(2)
C41 P2 Au2 112.26(16)
C31 P2 Au2 116.58(15)
C1 P2 Au2 110.82(16)
C51 P3 C61 107.0(2)
C51 P3 C2 109.0(2)
C61 P3 C2 102.6(2)
C51 P3 Au1 113.79(16)
C61 P3 Au1 112.42(15)
C2 P3 Au1 111.33(16)
C71 P4 C81 106.8(2)
C71 P4 C2 104.0(2)
C81 P4 C2 106.6(2)
C71 P4 Au2 113.82(16)
C81 P4 Au2 112.80(16)
C2 P4 Au2 112.24(16)
H1W O1W H2W 107(5)
P1 C1 P2 115.1(3)
P1 C1 H1A 108.6
P2 C1 H1A 108.6
P1 C1 H1B 108.4
P2 C1 H1B 108.4
H1A C1 H1B 107.5
P4 C2 P3 114.6(3)
P4 C2 H2A 108.6
P3 C2 H2A 108.5
P4 C2 H2B 108.7
P3 C2 H2B 108.6
H2A C2 H2B 107.6
C12 C11 C16 118.8(4)
C12 C11 P1 120.8(4)
C16 C11 P1 120.3(4)
C13 C12 C11 120.3(5)
C13 C12 H12 119.9
C11 C12 H12 119.9
C14 C13 C12 120.3(5)
C14 C13 H13 119.9
C12 C13 H13 119.9
C13 C14 C15 120.4(5)
C13 C14 H14 119.8
C15 C14 H14 119.8
C16 C15 C14 119.2(5)
C16 C15 H15 120.4
C14 C15 H15 120.4
C15 C16 C11 121.1(5)
C15 C16 H16 119.5
C11 C16 H16 119.5
C22 C21 C26 119.7(4)
C22 C21 P1 123.6(4)
C26 C21 P1 116.7(3)
C21 C22 C23 119.8(5)
C21 C22 H22 120.1
C23 C22 H22 120.1
C24 C23 C22 120.9(5)
C24 C23 H23 119.5
C22 C23 H23 119.5
C23 C24 C25 119.5(5)
C23 C24 H24 120.3
C25 C24 H24 120.3
C26 C25 C24 120.2(5)
C26 C25 H25 119.9
C24 C25 H25 119.9
C25 C26 C21 119.9(5)
C25 C26 H26 120.1
C21 C26 H26 120.1
C32 C31 C36 120.0(5)
C32 C31 P2 118.2(4)
C36 C31 P2 121.8(4)
C33 C32 C31 120.2(5)
C33 C32 H32 119.8
C31 C32 H32 120.0
C32 C33 C34 120.5(5)
C32 C33 H33 119.8
C34 C33 H33 119.8
C35 C34 C33 118.9(5)
C35 C34 H34 120.6
C33 C34 H34 120.6
C34 C35 C36 121.4(5)
C34 C35 H35 119.3
C36 C35 H35 119.3
C35 C36 C31 119.0(5)
C35 C36 H36 120.5
C31 C36 H36 120.5
C42 C41 C46 118.7(4)
C42 C41 P2 118.5(4)
C46 C41 P2 122.8(4)
C43 C42 C41 120.8(4)
C43 C42 H42 119.6
C41 C42 H42 119.6
C42 C43 C44 120.3(5)
C42 C43 H43 119.8
C44 C43 H43 119.8
C43 C44 C45 119.3(5)
C43 C44 H44 120.4
C45 C44 H44 120.4
C46 C45 C44 120.6(5)
C46 C45 H45 119.7
C44 C45 H45 119.7
C45 C46 C41 120.2(4)
C45 C46 H46 119.9
C41 C46 H46 119.9
C56 C51 C52 119.4(4)
C56 C51 P3 118.4(4)
C52 C51 P3 122.1(4)
C53 C52 C51 120.2(4)
C53 C52 H52 120.2
C51 C52 H52 119.6
C54 C53 C52 120.2(4)
C54 C53 H53 119.9
C52 C53 H53 119.9
C53 C54 C55 119.8(4)
C53 C54 H54 120.1
C55 C54 H54 120.1
C56 C55 C54 120.4(5)
C56 C55 H55 119.8
C54 C55 H55 119.8
C55 C56 C51 119.9(5)
C55 C56 H56 120.0
C51 C56 H56 120.0
C66 C61 C62 119.3(4)
C66 C61 P3 117.1(4)
C62 C61 P3 123.5(4)
C63 C62 C61 120.8(5)
C63 C62 H62 119.6
C61 C62 H62 119.6
C62 C63 C64 119.9(5)
C62 C63 H63 120.0
C64 C63 H63 120.0
C65 C64 C63 120.0(5)
C65 C64 H64 120.0
C63 C64 H64 120.0
C64 C65 C66 120.5(5)
C64 C65 H65 119.7
C66 C65 H65 119.7
C61 C66 C65 119.5(5)
C61 C66 H66 120.3
C65 C66 H66 120.3
C72 C71 C76 118.9(4)
C72 C71 P4 123.3(4)
C76 C71 P4 117.8(4)
C73 C72 C71 119.8(5)
C73 C72 H72 120.1
C71 C72 H72 120.1
C74 C73 C72 121.0(5)
C74 C73 H73 119.5
C72 C73 H73 119.5
C73 C74 C75 119.7(5)
C73 C74 H74 120.2
C75 C74 H74 120.2
C76 C75 C74 120.2(5)
C76 C75 H75 119.9
C74 C75 H75 119.9
C75 C76 C71 120.4(5)
C75 C76 H76 119.8
C71 C76 H76 119.8
C82 C81 C86 119.4(4)
C82 C81 P4 122.2(4)
C86 C81 P4 118.4(4)
C83 C82 C81 120.6(5)
C83 C82 H82 119.7
C81 C82 H82 119.7
C82 C83 C84 119.3(5)
C82 C83 H83 120.3
C84 C83 H83 120.3
C85 C84 C83 120.3(5)
C85 C84 H84 119.8
C83 C84 H84 119.8
C84 C85 C86 121.0(5)
C84 C85 H85 119.5
C86 C85 H85 119.5
C85 C86 C81 119.4(5)
C85 C86 H86 120.3
C81 C86 H86 120.3
O1 C91 C92 121.4(8)
O1 C91 C93 120.2(8)
C92 C91 C93 118.3(7)
C91 C92 H92A 109.5
C91 C92 H92B 109.5
H92A C92 H92B 109.5
C91 C92 H92C 109.5
H92A C92 H92C 109.5
H92B C92 H92C 109.5
C91 C93 H93A 109.5
C91 C93 H93B 109.5
H93A C93 H93B 109.5
C91 C93 H93C 109.5
H93A C93 H93C 109.5
H93B C93 H93C 109.5

loop_
_geom_bond_atom_site_label_1
_geom_bond_atom_site_label_2
_geom_bond_distance
Au1 P1 2.3061(12)
Au1 P3 2.3102(12)
Au1 Au2 2.9743(2)
Au2 P2 2.3082(12)
Au2 P4 2.3130(12)
P1 C11 1.808(5)
P1 C21 1.814(4)
P1 C1 1.826(5)
P2 C41 1.807(5)
P2 C31 1.811(5)
P2 C1 1.827(5)
P3 C51 1.814(5)
P3 C61 1.825(5)
P3 C2 1.835(5)
P4 C71 1.811(5)
P4 C81 1.821(5)
P4 C2 1.828(5)
O1 C91 1.205(7)
O1W H1W 0.840(10)
O1W H2W 0.841(10)
C1 H1A 0.9900
C1 H1B 0.9900
C2 H2A 0.9899
C2 H2B 0.9901
C11 C12 1.396(6)
C11 C16 1.396(7)
C12 C13 1.383(7)
C12 H12 0.9500
C13 C14 1.379(8)
C13 H13 0.9500
C14 C15 1.396(8)
C14 H14 0.9500
C15 C16 1.381(7)
C15 H15 0.9500
C16 H16 0.9500
C21 C22 1.370(7)
C21 C26 1.406(7)
C22 C23 1.391(7)
C22 H22 0.9500
C23 C24 1.375(8)
C23 H23 0.9500
C24 C25 1.388(8)
C24 H24 0.9500
C25 C26 1.381(7)
C25 H25 0.9500
C26 H26 0.9500
C31 C32 1.389(7)
C31 C36 1.393(7)
C32 C33 1.376(7)
C32 H32 0.9500
C33 C34 1.396(8)
C33 H33 0.9500
C34 C35 1.380(8)
C34 H34 0.9500
C35 C36 1.387(7)
C35 H35 0.9500
C36 H36 0.9500
C41 C42 1.393(6)
C41 C46 1.406(7)
C42 C43 1.374(7)
C42 H42 0.9500
C43 C44 1.389(7)
C43 H43 0.9500
C44 C45 1.393(7)
C44 H44 0.9500
C45 C46 1.374(7)
C45 H45 0.9500
C46 H46 0.9500
C51 C56 1.394(7)
C51 C52 1.398(7)
C52 C53 1.386(7)
C52 H52 0.9500
C53 C54 1.383(7)
C53 H53 0.9500
C54 C55 1.392(7)
C54 H54 0.9500
C55 C56 1.386(7)
C55 H55 0.9500
C56 H56 0.9500
C61 C66 1.388(7)
C61 C62 1.392(7)
C62 C63 1.372(7)
C62 H62 0.9500
C63 C64 1.393(8)
C63 H63 0.9500
C64 C65 1.366(8)
C64 H64 0.9500
C65 C66 1.402(7)
C65 H65 0.9500
C66 H66 0.9500
C71 C72 1.395(7)
C71 C76 1.411(7)
C72 C73 1.391(7)
C72 H72 0.9500
C73 C74 1.380(7)
C73 H73 0.9500
C74 C75 1.391(7)
C74 H74 0.9500
C75 C76 1.381(7)
C75 H75 0.9500
C76 H76 0.9500
C81 C82 1.393(7)
C81 C86 1.393(7)
C82 C83 1.390(7)
C82 H82 0.9500
C83 C84 1.391(7)
C83 H83 0.9500
C84 C85 1.366(7)
C84 H84 0.9500
C85 C86 1.393(7)
C85 H85 0.9500
C86 H86 0.9500
C91 C92 1.475(11)
C91 C93 1.488(12)
C92 H92A 0.9800
C92 H92B 0.9800
C92 H92C 0.9800
C93 H93A 0.9800
C93 H93B 0.9800
C93 H93C 0.9800

loop_
_geom_hbond_atom_site_label_D
_geom_hbond_atom_site_label_H
_geom_hbond_atom_site_label_A
_geom_hbond_site_symmetry_A
_geom_hbond_distance_DH
_geom_hbond_distance_HA
_geom_hbond_distance_DA
_geom_hbond_angle_DHA
O1W H1W Cl2 . 0.84(2) 2.39(2) 3.217(5) 168(6)
O1W H2W Cl2 2_665 0.84(3) 2.37(3) 3.200(5) 173(3)
C1 H1B O1 2_556 0.99 2.35 3.310(7) 164
C2 H2B Cl2 2_666 0.99 2.51 3.487(5) 168
C12 H12 O1 2_556 0.95 2.57 3.249(7) 129
C22 H22 Cl1 2_556 0.95 2.74 3.580(6) 148
C44 H44 Cl2 2_656 0.95 2.73 3.424(5) 130
C52 H52 Cl2 2_666 0.95 2.68 3.616(5) 169
C82 H82 Cl2 2_666 0.95 2.81 3.723(5) 161
C34 H34 Cg1 1_455 0.95 2.82 3.542(6) 133
C43 H43 Cg2 2_557 0.95 2.74 3.574(5) 147
C75 H75 Cg3 1_455 0.95 2.83 3.619(5) 142

loop_
_geom_torsion_atom_site_label_1
_geom_torsion_atom_site_label_2
_geom_torsion_atom_site_label_3
_geom_torsion_atom_site_label_4
_geom_torsion
C11 P1 C1 P2 80.8(3)
C21 P1 C1 P2 -170.2(3)
Au1 P1 C1 P2 -46.6(3)
C41 P2 C1 P1 -71.9(3)
C31 P2 C1 P1 176.0(2)
Au2 P2 C1 P1 51.3(3)
C71 P4 C2 P3 -171.5(2)
C81 P4 C2 P3 75.9(3)
Au2 P4 C2 P3 -48.1(3)
C51 P3 C2 P4 -78.5(3)
C61 P3 C2 P4 168.3(3)
Au1 P3 C2 P4 47.8(3)
C21 P1 C11 C12 -40.5(4)
C1 P1 C11 C12 68.2(4)
Au1 P1 C11 C12 -166.8(3)
C21 P1 C11 C16 140.7(4)
C1 P1 C11 C16 -110.6(4)
Au1 P1 C11 C16 14.4(4)
C16 C11 C12 C13 1.4(7)
P1 C11 C12 C13 -177.4(4)
C11 C12 C13 C14 -0.4(7)
C12 C13 C14 C15 -1.0(8)
C13 C14 C15 C16 1.3(8)
C14 C15 C16 C11 -0.2(8)
C12 C11 C16 C15 -1.1(7)
P1 C11 C16 C15 177.7(4)
C11 P1 C21 C22 121.8(4)
C1 P1 C21 C22 10.0(5)
Au1 P1 C21 C22 -111.3(4)
C11 P1 C21 C26 -57.9(4)
C1 P1 C21 C26 -169.7(4)
Au1 P1 C21 C26 69.0(4)
C26 C21 C22 C23 -0.1(7)
P1 C21 C22 C23 -179.8(4)
C21 C22 C23 C24 0.0(8)
C22 C23 C24 C25 -0.1(9)
C23 C24 C25 C26 0.4(8)
C24 C25 C26 C21 -0.4(8)
C22 C21 C26 C25 0.3(7)
P1 C21 C26 C25 180.0(4)
C41 P2 C31 C32 -178.9(4)
C1 P2 C31 C32 -66.0(4)
Au2 P2 C31 C32 54.7(4)
C41 P2 C31 C36 3.4(4)
C1 P2 C31 C36 116.3(4)
Au2 P2 C31 C36 -122.9(4)
C36 C31 C32 C33 0.7(8)
P2 C31 C32 C33 -177.0(4)
C31 C32 C33 C34 0.6(8)
C32 C33 C34 C35 -1.4(8)
C33 C34 C35 C36 0.9(8)
C34 C35 C36 C31 0.3(8)
C32 C31 C36 C35 -1.1(7)
P2 C31 C36 C35 176.5(4)
C31 P2 C41 C42 -101.7(4)
C1 P2 C41 C42 149.5(4)
Au2 P2 C41 C42 27.2(4)
C31 P2 C41 C46 80.8(4)
C1 P2 C41 C46 -28.0(5)
Au2 P2 C41 C46 -150.3(4)
C46 C41 C42 C43 1.2(7)
P2 C41 C42 C43 -176.4(4)
C41 C42 C43 C44 1.9(8)
C42 C43 C44 C45 -3.3(8)
C43 C44 C45 C46 1.6(8)
C44 C45 C46 C41 1.5(8)
C42 C41 C46 C45 -2.9(7)
P2 C41 C46 C45 174.6(4)
C61 P3 C51 C56 -113.0(4)
C2 P3 C51 C56 136.7(4)
Au1 P3 C51 C56 11.8(4)
C61 P3 C51 C52 64.5(4)
C2 P3 C51 C52 -45.8(5)
Au1 P3 C51 C52 -170.7(3)
C56 C51 C52 C53 1.0(7)
P3 C51 C52 C53 -176.4(4)
C51 C52 C53 C54 -1.5(7)
C52 C53 C54 C55 0.8(8)
C53 C54 C55 C56 0.5(8)
C54 C55 C56 C51 -1.0(8)
C52 C51 C56 C55 0.2(7)
P3 C51 C56 C55 177.8(4)
C51 P3 C61 C66 165.7(4)
C2 P3 C61 C66 -79.7(4)
Au1 P3 C61 C66 40.0(4)
C51 P3 C61 C62 -11.5(5)
C2 P3 C61 C62 103.1(4)
Au1 P3 C61 C62 -137.2(4)
C66 C61 C62 C63 -0.3(7)
P3 C61 C62 C63 176.8(4)
C61 C62 C63 C64 0.0(8)
C62 C63 C64 C65 0.6(8)
C63 C64 C65 C66 -0.8(8)
C62 C61 C66 C65 0.1(7)
P3 C61 C66 C65 -177.2(4)
C64 C65 C66 C61 0.4(8)
C81 P4 C71 C72 72.3(4)
C2 P4 C71 C72 -40.1(4)
Au2 P4 C71 C72 -162.6(3)
C81 P4 C71 C76 -105.6(4)
C2 P4 C71 C76 142.0(3)
Au2 P4 C71 C76 19.6(4)
C76 C71 C72 C73 1.0(7)
P4 C71 C72 C73 -176.8(4)
C71 C72 C73 C74 -1.1(7)
C72 C73 C74 C75 0.4(8)
C73 C74 C75 C76 0.3(8)
C74 C75 C76 C71 -0.4(7)
C72 C71 C76 C75 -0.3(7)
P4 C71 C76 C75 177.7(4)
C71 P4 C81 C82 -64.7(4)
C2 P4 C81 C82 45.9(4)
Au2 P4 C81 C82 169.5(3)
C71 P4 C81 C86 114.4(4)
C2 P4 C81 C86 -134.9(4)
Au2 P4 C81 C86 -11.3(4)
C86 C81 C82 C83 1.5(7)
P4 C81 C82 C83 -179.3(4)
C81 C82 C83 C84 -1.4(7)
C82 C83 C84 C85 0.6(8)
C83 C84 C85 C86 -0.1(8)
C84 C85 C86 C81 0.2(8)
C82 C81 C86 C85 -1.0(7)
P4 C81 C86 C85 179.9(4)

_cod_database_fobs_code 2240936
